data_4316690
loop_
_publ_author_name
'Octavia A. Blackburn'
'Benjamin J. Coe'
'John Fielden'
'Madeleine Helliwell'
'Joseph J. W. McDouall'
'Michael G. Hutchings'

_publ_section_title
;
 Nickel(II) and Palladium(II) Complexes of Azobenzene-Containing Ligands
 as Dichroic Dyes
;
_journal_name_full 'Inorganic Chemistry'
_journal_page_first 9136
_journal_page_last 9150
_journal_paper_doi 10.1021/ic1000842
_journal_volume 49
_journal_year 2010
_chemical_formula_sum 'C22 H19 N3 O3'
_chemical_formula_weight 373.40
_space_group_IT_number 2
_symmetry_cell_setting triclinic
_symmetry_space_group_name_Hall '-P 1'
_symmetry_space_group_name_H-M 'P -1'
_atom_sites_solution_hydrogens geom
_atom_sites_solution_primary direct
_atom_sites_solution_secondary difmap
_audit_creation_method SHELXL-97
_cell_angle_alpha 109.641(4)
_cell_angle_beta 91.511(4)
_cell_angle_gamma 94.302(4)
_cell_formula_units_Z 2
_cell_length_a 6.4080(12)
_cell_length_b 11.809(2)
_cell_length_c 12.790(2)
_cell_measurement_reflns_used 505
_cell_measurement_temperature 100(2)
_cell_measurement_theta_max 23.27
_cell_measurement_theta_min 3.26
_cell_volume 907.6(3)
_computing_cell_refinement 'Bruker SMART'
_computing_data_collection 'Bruker SMART'
_computing_data_reduction 'Bruker SAINT'
_computing_molecular_graphics 'Bruker SHELXTL'
_computing_publication_material 'Bruker SHELXTL'
_computing_structure_refinement 'SHELXL-97 (Sheldrick, 1997)'
_computing_structure_solution 'SIR-2004 (Burla et al, 2004)'
_diffrn_ambient_temperature 100(2)
_diffrn_measured_fraction_theta_full 0.983
_diffrn_measured_fraction_theta_max 0.983
_diffrn_measurement_device_type 'CCD area detector'
_diffrn_measurement_method 'phi and omega scans'
_diffrn_radiation_monochromator graphite
_diffrn_radiation_source 'fine-focus sealed tube'
_diffrn_radiation_type MoK\a
_diffrn_radiation_wavelength 0.71073
_diffrn_reflns_av_R_equivalents 0.0651
_diffrn_reflns_av_sigmaI/netI 0.1353
_diffrn_reflns_limit_h_max 7
_diffrn_reflns_limit_h_min -6
_diffrn_reflns_limit_k_max 11
_diffrn_reflns_limit_k_min -14
_diffrn_reflns_limit_l_max 14
_diffrn_reflns_limit_l_min -15
_diffrn_reflns_number 4782
_diffrn_reflns_theta_full 25.02
_diffrn_reflns_theta_max 25.02
_diffrn_reflns_theta_min 1.69
_exptl_absorpt_coefficient_mu 0.093
_exptl_absorpt_correction_type none
_exptl_crystal_colour orange
_exptl_crystal_density_diffrn 1.366
_exptl_crystal_density_method 'not measured'
_exptl_crystal_description needle
_exptl_crystal_F_000 392
_exptl_crystal_size_max 0.65
_exptl_crystal_size_mid 0.10
_exptl_crystal_size_min 0.06
_refine_diff_density_max 0.266
_refine_diff_density_min -0.218
_refine_diff_density_rms 0.057
_refine_ls_extinction_method none
_refine_ls_goodness_of_fit_ref 0.794
_refine_ls_hydrogen_treatment constr
_refine_ls_matrix_type full
_refine_ls_number_parameters 255
_refine_ls_number_reflns 3155
_refine_ls_number_restraints 0
_refine_ls_restrained_S_all 0.794
_refine_ls_R_factor_all 0.1075
_refine_ls_R_factor_gt 0.0559
_refine_ls_shift/su_max 0.000
_refine_ls_shift/su_mean 0.000
_refine_ls_structure_factor_coef Fsqd
_refine_ls_weighting_details 'calc w=1/[\s^2^(Fo^2^)+(0.0228P)^2^+0.0000P] where P=(Fo^2^+2Fc^2^)/3'
_refine_ls_weighting_scheme calc
_refine_ls_wR_factor_gt 0.1028
_refine_ls_wR_factor_ref 0.1165
_reflns_number_gt 1589
_reflns_number_total 3155
_reflns_threshold_expression >2sigma(I)
_cod_data_source_file ic1000842_si_002_2.cif
_cod_data_source_block 2g
_cod_depositor_comments
;
The following automatic conversions were performed:

'_symmetry_cell_setting' value 'Triclinic' changed to 'triclinic'
according to the built-in table from CIF Core dictionary named
'cif_core.dic' version 2.4.1 from 2010-06-29.

Automatic conversion script
Id: cif_fix_values 1646 2011-03-28 12:23:43Z adriana 
;
_cod_original_cell_volume 907.5(3)
_cod_database_code 4316690

loop_
_symmetry_equiv_pos_as_xyz
'x, y, z'
'-x, -y, -z'

loop_
_atom_site_label
_atom_site_type_symbol
_atom_site_fract_x
_atom_site_fract_y
_atom_site_fract_z
_atom_site_U_iso_or_equiv
_atom_site_adp_type
_atom_site_occupancy
_atom_site_symmetry_multiplicity
_atom_site_calc_flag
_atom_site_refinement_flags
_atom_site_disorder_assembly
_atom_site_disorder_group
O1 O -0.7031(3) 0.12335(16) 0.25269(16) 0.0202(5) Uani 1 1 d . . .
O2 O -0.6937(3) -0.01846(16) 0.33379(16) 0.0216(5) Uani 1 1 d . . .
O3 O 1.0124(3) 0.54535(17) 0.78292(18) 0.0269(6) Uani 1 1 d . . .
H3 H 1.0740 0.5097 0.8177 0.040 Uiso 1 1 calc R . .
N1 N 0.1579(4) 0.3257(2) 0.52711(19) 0.0198(6) Uani 1 1 d . . .
N2 N 0.2692(4) 0.2786(2) 0.58144(19) 0.0193(6) Uani 1 1 d . . .
N3 N 1.0895(4) 0.3670(2) 0.84848(19) 0.0195(6) Uani 1 1 d . . .
C1 C -0.9764(5) 0.1342(2) 0.1259(2) 0.0247(8) Uani 1 1 d . . .
H1A H -1.0021 0.2135 0.1736 0.037 Uiso 1 1 calc R . .
H1B H -1.1037 0.0939 0.0846 0.037 Uiso 1 1 calc R . .
H1C H -0.8715 0.1404 0.0754 0.037 Uiso 1 1 calc R . .
C2 C -0.9004(5) 0.0628(3) 0.1957(2) 0.0211(8) Uani 1 1 d . . .
H2A H -1.0026 0.0591 0.2493 0.025 Uiso 1 1 calc R . .
H2B H -0.8808 -0.0189 0.1487 0.025 Uiso 1 1 calc R . .
C3 C -0.6139(5) 0.0707(3) 0.3191(2) 0.0180(7) Uani 1 1 d . . .
C4 C -0.4086(5) 0.1346(2) 0.3708(2) 0.0164(7) Uani 1 1 d . . .
C5 C -0.2908(5) 0.0868(2) 0.4358(2) 0.0173(7) Uani 1 1 d . . .
H5 H -0.3398 0.0143 0.4441 0.021 Uiso 1 1 calc R . .
C6 C -0.1022(5) 0.1448(2) 0.4882(2) 0.0197(8) Uani 1 1 d . . .
H6 H -0.0242 0.1118 0.5313 0.024 Uiso 1 1 calc R . .
C7 C -0.0297(5) 0.2544(3) 0.4754(2) 0.0182(7) Uani 1 1 d . . .
C8 C -0.1474(5) 0.3021(3) 0.4108(2) 0.0192(8) Uani 1 1 d . . .
H8 H -0.1003 0.3753 0.4034 0.023 Uiso 1 1 calc R . .
C9 C -0.3346(5) 0.2421(2) 0.3572(2) 0.0196(8) Uani 1 1 d . . .
H9 H -0.4106 0.2737 0.3122 0.023 Uiso 1 1 calc R . .
C10 C 0.4553(5) 0.3508(2) 0.6329(2) 0.0166(7) Uani 1 1 d . . .
C11 C 0.5902(5) 0.3019(2) 0.6881(2) 0.0187(8) Uani 1 1 d . . .
H11 H 0.5550 0.2250 0.6905 0.022 Uiso 1 1 calc R . .
C12 C 0.7778(5) 0.3648(2) 0.7404(2) 0.0169(7) Uani 1 1 d . . .
C13 C 0.8324(5) 0.4800(3) 0.7350(2) 0.0186(7) Uani 1 1 d . . .
C14 C 0.6964(5) 0.5298(3) 0.6794(2) 0.0230(8) Uani 1 1 d . . .
H14 H 0.7314 0.6065 0.6763 0.028 Uiso 1 1 calc R . .
C15 C 0.5112(5) 0.4667(3) 0.6289(2) 0.0205(8) Uani 1 1 d . . .
H15 H 0.4219 0.5009 0.5918 0.025 Uiso 1 1 calc R . .
C16 C 0.9189(5) 0.3098(3) 0.7968(2) 0.0211(8) Uani 1 1 d . . .
H16 H 0.8841 0.2313 0.7952 0.025 Uiso 1 1 calc R . .
C17 C 1.2273(5) 0.3093(3) 0.8988(2) 0.0199(8) Uani 1 1 d . . .
C18 C 1.2662(5) 0.1883(3) 0.8503(2) 0.0224(8) Uani 1 1 d . . .
H18 H 1.1963 0.1410 0.7835 0.027 Uiso 1 1 calc R . .
C19 C 1.4074(5) 0.1396(3) 0.9013(3) 0.0302(9) Uani 1 1 d . . .
H19 H 1.4311 0.0588 0.8690 0.036 Uiso 1 1 calc R . .
C20 C 1.5155(5) 0.2087(3) 1.0001(3) 0.0356(10) Uani 1 1 d . . .
H20 H 1.6115 0.1747 1.0339 0.043 Uiso 1 1 calc R . .
C21 C 1.4790(5) 0.3285(3) 1.0480(3) 0.0358(10) Uani 1 1 d . . .
H21 H 1.5509 0.3758 1.1143 0.043 Uiso 1 1 calc R . .
C22 C 1.3356(5) 0.3785(3) 0.9974(3) 0.0266(8) Uani 1 1 d . . .
H22 H 1.3119 0.4593 1.0300 0.032 Uiso 1 1 calc R . .

loop_
_atom_site_aniso_label
_atom_site_aniso_U_11
_atom_site_aniso_U_22
_atom_site_aniso_U_33
_atom_site_aniso_U_23
_atom_site_aniso_U_13
_atom_site_aniso_U_12
O1 0.0215(13) 0.0168(12) 0.0235(13) 0.0097(10) -0.0072(10) -0.0027(9)
O2 0.0267(14) 0.0122(12) 0.0256(13) 0.0081(10) -0.0054(10) -0.0050(10)
O3 0.0272(15) 0.0184(13) 0.0362(15) 0.0126(11) -0.0096(11) -0.0031(10)
N1 0.0220(17) 0.0191(15) 0.0195(15) 0.0082(13) -0.0013(13) 0.0018(12)
N2 0.0204(16) 0.0171(15) 0.0205(15) 0.0067(13) -0.0013(13) 0.0020(12)
N3 0.0178(16) 0.0196(15) 0.0192(15) 0.0048(13) -0.0012(12) -0.0001(12)
C1 0.024(2) 0.0247(19) 0.0255(19) 0.0093(16) -0.0059(16) 0.0008(15)
C2 0.0163(19) 0.0209(18) 0.0237(19) 0.0054(15) -0.0032(15) -0.0014(14)
C3 0.0182(19) 0.0181(18) 0.0152(18) 0.0016(15) 0.0003(14) 0.0052(15)
C4 0.0189(19) 0.0146(18) 0.0145(17) 0.0032(14) 0.0008(14) 0.0027(14)
C5 0.022(2) 0.0118(17) 0.0169(18) 0.0042(14) 0.0015(15) 0.0002(14)
C6 0.025(2) 0.0162(18) 0.0179(18) 0.0061(15) -0.0002(15) 0.0025(15)
C7 0.0176(19) 0.0186(18) 0.0155(18) 0.0018(15) 0.0009(15) 0.0026(14)
C8 0.018(2) 0.0146(17) 0.0258(19) 0.0080(15) 0.0035(15) -0.0005(14)
C9 0.021(2) 0.0172(18) 0.0204(18) 0.0065(15) -0.0051(15) 0.0051(14)
C10 0.0180(19) 0.0111(17) 0.0174(18) 0.0008(14) 0.0025(14) -0.0005(14)
C11 0.023(2) 0.0119(17) 0.0217(18) 0.0073(15) 0.0004(15) -0.0020(14)
C12 0.020(2) 0.0128(18) 0.0184(18) 0.0062(14) 0.0004(15) 0.0009(14)
C13 0.0154(19) 0.0146(17) 0.0228(19) 0.0031(15) 0.0013(15) -0.0010(14)
C14 0.026(2) 0.0156(18) 0.030(2) 0.0115(16) 0.0006(16) -0.0005(15)
C15 0.022(2) 0.0195(19) 0.0200(18) 0.0072(15) -0.0021(15) 0.0037(15)
C16 0.023(2) 0.0169(19) 0.0226(19) 0.0052(15) 0.0020(15) 0.0006(15)
C17 0.0143(19) 0.027(2) 0.0224(19) 0.0132(16) 0.0022(15) -0.0007(15)
C18 0.022(2) 0.025(2) 0.0222(19) 0.0107(16) 0.0036(15) 0.0010(15)
C19 0.030(2) 0.033(2) 0.036(2) 0.0197(19) 0.0121(18) 0.0122(17)
C20 0.025(2) 0.061(3) 0.031(2) 0.026(2) 0.0052(18) 0.0173(19)
C21 0.030(2) 0.050(3) 0.027(2) 0.014(2) -0.0041(18) -0.0011(19)
C22 0.022(2) 0.030(2) 0.028(2) 0.0104(17) 0.0025(16) -0.0008(16)

loop_
_atom_type_symbol
_atom_type_description
_atom_type_scat_dispersion_real
_atom_type_scat_dispersion_imag
_atom_type_scat_source
C C 0.0033 0.0016 'International Tables Vol C Tables 4.2.6.8 and 6.1.1.4'
H H 0.0000 0.0000 'International Tables Vol C Tables 4.2.6.8 and 6.1.1.4'
N N 0.0061 0.0033 'International Tables Vol C Tables 4.2.6.8 and 6.1.1.4'
O O 0.0106 0.0060 'International Tables Vol C Tables 4.2.6.8 and 6.1.1.4'

loop_
_geom_angle_atom_site_label_1
_geom_angle_atom_site_label_2
_geom_angle_atom_site_label_3
_geom_angle
_geom_angle_site_symmetry_1
_geom_angle_site_symmetry_3
_geom_angle_publ_flag
C3 O1 C2 115.3(2) . . ?
C13 O3 H3 109.5 . . ?
N2 N1 C7 114.6(2) . . ?
N1 N2 C10 113.9(2) . . ?
C16 N3 C17 120.1(3) . . ?
C2 C1 H1A 109.5 . . ?
C2 C1 H1B 109.5 . . ?
H1A C1 H1B 109.5 . . ?
C2 C1 H1C 109.5 . . ?
H1A C1 H1C 109.5 . . ?
H1B C1 H1C 109.5 . . ?
O1 C2 C1 107.8(2) . . ?
O1 C2 H2A 110.1 . . ?
C1 C2 H2A 110.1 . . ?
O1 C2 H2B 110.1 . . ?
C1 C2 H2B 110.1 . . ?
H2A C2 H2B 108.5 . . ?
O2 C3 O1 123.1(3) . . ?
O2 C3 C4 124.7(3) . . ?
O1 C3 C4 112.2(3) . . ?
C5 C4 C9 119.5(3) . . ?
C5 C4 C3 119.1(3) . . ?
C9 C4 C3 121.4(3) . . ?
C6 C5 C4 121.2(3) . . ?
C6 C5 H5 119.4 . . ?
C4 C5 H5 119.4 . . ?
C5 C6 C7 119.0(3) . . ?
C5 C6 H6 120.5 . . ?
C7 C6 H6 120.5 . . ?
C8 C7 C6 119.8(3) . . ?
C8 C7 N1 115.1(3) . . ?
C6 C7 N1 125.1(3) . . ?
C7 C8 C9 120.7(3) . . ?
C7 C8 H8 119.7 . . ?
C9 C8 H8 119.7 . . ?
C8 C9 C4 119.8(3) . . ?
C8 C9 H9 120.1 . . ?
C4 C9 H9 120.1 . . ?
C11 C10 C15 118.7(3) . . ?
C11 C10 N2 117.0(2) . . ?
C15 C10 N2 124.3(3) . . ?
C10 C11 C12 121.6(3) . . ?
C10 C11 H11 119.2 . . ?
C12 C11 H11 119.2 . . ?
C11 C12 C13 119.1(3) . . ?
C11 C12 C16 120.3(3) . . ?
C13 C12 C16 120.6(3) . . ?
O3 C13 C14 118.3(3) . . ?
O3 C13 C12 122.2(3) . . ?
C14 C13 C12 119.5(3) . . ?
C15 C14 C13 120.5(3) . . ?
C15 C14 H14 119.7 . . ?
C13 C14 H14 119.7 . . ?
C14 C15 C10 120.6(3) . . ?
C14 C15 H15 119.7 . . ?
C10 C15 H15 119.7 . . ?
N3 C16 C12 121.6(3) . . ?
N3 C16 H16 119.2 . . ?
C12 C16 H16 119.2 . . ?
C22 C17 C18 119.0(3) . . ?
C22 C17 N3 117.9(3) . . ?
C18 C17 N3 123.0(3) . . ?
C19 C18 C17 120.0(3) . . ?
C19 C18 H18 120.0 . . ?
C17 C18 H18 120.0 . . ?
C18 C19 C20 121.1(3) . . ?
C18 C19 H19 119.4 . . ?
C20 C19 H19 119.4 . . ?
C21 C20 C19 119.2(3) . . ?
C21 C20 H20 120.4 . . ?
C19 C20 H20 120.4 . . ?
C20 C21 C22 120.1(3) . . ?
C20 C21 H21 120.0 . . ?
C22 C21 H21 120.0 . . ?
C21 C22 C17 120.6(3) . . ?
C21 C22 H22 119.7 . . ?
C17 C22 H22 119.7 . . ?

loop_
_geom_bond_atom_site_label_1
_geom_bond_atom_site_label_2
_geom_bond_distance
_geom_bond_site_symmetry_2
_geom_bond_publ_flag
O1 C3 1.348(3) . ?
O1 C2 1.452(3) . ?
O2 C3 1.209(3) . ?
O3 C13 1.347(3) . ?
O3 H3 0.8200 . ?
N1 N2 1.263(3) . ?
N1 C7 1.422(3) . ?
N2 C10 1.418(3) . ?
N3 C16 1.280(3) . ?
N3 C17 1.419(3) . ?
C1 C2 1.512(3) . ?
C1 H1A 0.9600 . ?
C1 H1B 0.9600 . ?
C1 H1C 0.9600 . ?
C2 H2A 0.9700 . ?
C2 H2B 0.9700 . ?
C3 C4 1.485(4) . ?
C4 C5 1.388(4) . ?
C4 C9 1.389(3) . ?
C5 C6 1.380(4) . ?
C5 H5 0.9300 . ?
C6 C7 1.405(4) . ?
C6 H6 0.9300 . ?
C7 C8 1.383(4) . ?
C8 C9 1.383(4) . ?
C8 H8 0.9300 . ?
C9 H9 0.9300 . ?
C10 C11 1.377(4) . ?
C10 C15 1.407(4) . ?
C11 C12 1.390(4) . ?
C11 H11 0.9300 . ?
C12 C13 1.404(4) . ?
C12 C16 1.459(4) . ?
C13 C14 1.392(4) . ?
C14 C15 1.373(4) . ?
C14 H14 0.9300 . ?
C15 H15 0.9300 . ?
C16 H16 0.9300 . ?
C17 C22 1.385(4) . ?
C17 C18 1.397(4) . ?
C18 C19 1.369(4) . ?
C18 H18 0.9300 . ?
C19 C20 1.386(4) . ?
C19 H19 0.9300 . ?
C20 C21 1.381(4) . ?
C20 H20 0.9300 . ?
C21 C22 1.385(4) . ?
C21 H21 0.9300 . ?
C22 H22 0.9300 . ?

loop_
_geom_hbond_atom_site_label_D
_geom_hbond_atom_site_label_H
_geom_hbond_atom_site_label_A
_geom_hbond_distance_DH
_geom_hbond_distance_HA
_geom_hbond_distance_DA
_geom_hbond_angle_DHA
_geom_hbond_site_symmetry_A
O3 H3 N3 0.82 1.86 2.589(3) 146.8 .

loop_
_geom_torsion_atom_site_label_1
_geom_torsion_atom_site_label_2
_geom_torsion_atom_site_label_3
_geom_torsion_atom_site_label_4
_geom_torsion
_geom_torsion_site_symmetry_1
_geom_torsion_site_symmetry_2
_geom_torsion_site_symmetry_3
_geom_torsion_site_symmetry_4
_geom_torsion_publ_flag
C7 N1 N2 C10 -179.8(3) . . . . ?
C3 O1 C2 C1 179.9(2) . . . . ?
C2 O1 C3 O2 -2.2(4) . . . . ?
C2 O1 C3 C4 177.6(3) . . . . ?
O2 C3 C4 C5 4.0(5) . . . . ?
O1 C3 C4 C5 -175.9(3) . . . . ?
O2 C3 C4 C9 -174.7(3) . . . . ?
O1 C3 C4 C9 5.4(4) . . . . ?
C9 C4 C5 C6 0.7(5) . . . . ?
C3 C4 C5 C6 -178.0(3) . . . . ?
C4 C5 C6 C7 0.2(5) . . . . ?
C5 C6 C7 C8 -0.1(4) . . . . ?
C5 C6 C7 N1 178.0(3) . . . . ?
N2 N1 C7 C8 -176.7(3) . . . . ?
N2 N1 C7 C6 5.1(4) . . . . ?
C6 C7 C8 C9 -1.0(5) . . . . ?
N1 C7 C8 C9 -179.2(3) . . . . ?
C7 C8 C9 C4 1.9(5) . . . . ?
C5 C4 C9 C8 -1.8(5) . . . . ?
C3 C4 C9 C8 176.9(3) . . . . ?
N1 N2 C10 C11 -176.3(3) . . . . ?
N1 N2 C10 C15 2.4(4) . . . . ?
C15 C10 C11 C12 0.6(5) . . . . ?
N2 C10 C11 C12 179.4(3) . . . . ?
C10 C11 C12 C13 -1.1(5) . . . . ?
C10 C11 C12 C16 -179.1(3) . . . . ?
C11 C12 C13 O3 -179.4(3) . . . . ?
C16 C12 C13 O3 -1.5(5) . . . . ?
C11 C12 C13 C14 1.2(5) . . . . ?
C16 C12 C13 C14 179.1(3) . . . . ?
O3 C13 C14 C15 179.8(3) . . . . ?
C12 C13 C14 C15 -0.7(5) . . . . ?
C13 C14 C15 C10 0.2(5) . . . . ?
C11 C10 C15 C14 -0.1(5) . . . . ?
N2 C10 C15 C14 -178.8(3) . . . . ?
C17 N3 C16 C12 -177.5(3) . . . . ?
C11 C12 C16 N3 -177.9(3) . . . . ?
C13 C12 C16 N3 4.2(5) . . . . ?
C16 N3 C17 C22 -145.0(3) . . . . ?
C16 N3 C17 C18 38.6(4) . . . . ?
C22 C17 C18 C19 1.0(4) . . . . ?
N3 C17 C18 C19 177.4(3) . . . . ?
C17 C18 C19 C20 -0.8(5) . . . . ?
C18 C19 C20 C21 0.3(5) . . . . ?
C19 C20 C21 C22 0.1(5) . . . . ?
C20 C21 C22 C17 0.1(5) . . . . ?
C18 C17 C22 C21 -0.6(4) . . . . ?
N3 C17 C22 C21 -177.2(3) . . . . ?

loop_
_cod_related_entry_id
_cod_related_entry_database
_cod_related_entry_code
1 ChemSpider 30661027
